data_7713353
loop_
_publ_author_name
'Delgado-Collado, Juan Manuel'
'Gallardo-Villagr\'an, Manuel'
'Alvarez Gonz\'alez, Eleuterio'
'Campora, Juan'
'Rodr\'iguez Delgado, Antonio'

_publ_section_title
;
 Ligand and Metal-Centred Reactivity in
 2,6-bis(imino)-1,4-dihydropyridinate Zn(II) alkyls: the dual behaviour of
 an intriguing type of complex.
;
_journal_name_full 'Dalton Transactions'
_journal_paper_doi 10.1039/D3DT01492D
_journal_year 2023
_chemical_formula_moiety 'C48 H49 F18 N3 O2 Zn'
_chemical_formula_sum 'C48 H49 F18 N3 O2 Zn'
_chemical_formula_weight 1107.27
_space_group_crystal_system monoclinic
_space_group_IT_number 7
_space_group_name_Hall 'P -2yac'
_space_group_name_H-M_alt 'P 1 n 1'
_atom_sites_solution_hydrogens geom
_audit_creation_method SHELXL-2018/3
_audit_update_record
;
2023-06-28 deposited with the CCDC.	2023-07-03 downloaded from the CCDC.
;
_cell_angle_alpha 90
_cell_angle_beta 102.083(2)
_cell_angle_gamma 90
_cell_formula_units_Z 2
_cell_length_a 10.6039(5)
_cell_length_b 12.8166(8)
_cell_length_c 18.7166(11)
_cell_measurement_reflns_used 5530
_cell_measurement_temperature 193(2)
_cell_measurement_theta_max 30.06
_cell_measurement_theta_min 2.45
_cell_volume 2487.3(2)
_computing_cell_refinement 'Bruker SAINT'
_computing_data_collection 'Bruker APEX3'
_computing_data_reduction 'Bruker SAINT'
_computing_molecular_graphics 'Bruker SHELXTL'
_computing_publication_material 'Bruker SHELXTL'
_computing_structure_refinement 'SHELXL-2018/3 (Sheldrick, 2018)'
_computing_structure_solution 'SHELXS-97 (Sheldrick 2008)'
_diffrn_ambient_temperature 193(2)
_diffrn_detector_area_resol_mean 7.37
_diffrn_measured_fraction_theta_full 1.000
_diffrn_measured_fraction_theta_max 1.000
_diffrn_measurement_device_type
; 
 Bruker-AXS, D8 QUEST ECO, PHOTON II area detector 
;
_diffrn_measurement_method 'phi and omega scans with narrow frames'
_diffrn_radiation_monochromator graphite
_diffrn_radiation_type MoK\a
_diffrn_radiation_wavelength 0.71073
_diffrn_reflns_av_R_equivalents 0.0830
_diffrn_reflns_av_unetI/netI 0.0747
_diffrn_reflns_Laue_measured_fraction_full 1.000
_diffrn_reflns_Laue_measured_fraction_max 1.000
_diffrn_reflns_limit_h_max 12
_diffrn_reflns_limit_h_min -12
_diffrn_reflns_limit_k_max 15
_diffrn_reflns_limit_k_min -15
_diffrn_reflns_limit_l_max 22
_diffrn_reflns_limit_l_min -22
_diffrn_reflns_number 34883
_diffrn_reflns_point_group_measured_fraction_full 0.968
_diffrn_reflns_point_group_measured_fraction_max 0.968
_diffrn_reflns_theta_full 25.242
_diffrn_reflns_theta_max 25.245
_diffrn_reflns_theta_min 1.940
_diffrn_source 'I\mS microfocus'
_exptl_absorpt_coefficient_mu 0.603
_exptl_absorpt_correction_T_max 0.7461
_exptl_absorpt_correction_T_min 0.3406
_exptl_absorpt_correction_type multi-scan
_exptl_absorpt_process_details
;
program SADABS, Bruker (2001)
;
_exptl_crystal_colour yellow
_exptl_crystal_density_diffrn 1.478
_exptl_crystal_description plate
_exptl_crystal_F_000 1132
_exptl_crystal_size_max 0.150
_exptl_crystal_size_mid 0.100
_exptl_crystal_size_min 0.080
_refine_diff_density_max 0.820
_refine_diff_density_min -0.737
_refine_diff_density_rms 0.065
_refine_ls_abs_structure_details
; 
 Refined as an inversion twin. 
;
_refine_ls_abs_structure_Flack 0.035(19)
_refine_ls_extinction_method none
_refine_ls_goodness_of_fit_ref 1.042
_refine_ls_hydrogen_treatment constr
_refine_ls_matrix_type full
_refine_ls_number_parameters 660
_refine_ls_number_reflns 8705
_refine_ls_number_restraints 134
_refine_ls_restrained_S_all 1.071
_refine_ls_R_factor_all 0.0716
_refine_ls_R_factor_gt 0.0549
_refine_ls_shift/su_max 0.000
_refine_ls_shift/su_mean 0.000
_refine_ls_structure_factor_coef Fsqd
_refine_ls_weighting_details 'w=1/[\s^2^(Fo^2^)+(0.0698P)^2^] where P=(Fo^2^+2Fc^2^)/3'
_refine_ls_weighting_scheme calc
_refine_ls_wR_factor_gt 0.1237
_refine_ls_wR_factor_ref 0.1321
_reflns_Friedel_coverage 0.932
_reflns_Friedel_fraction_full 0.935
_reflns_Friedel_fraction_max 0.935
_reflns_number_gt 7102
_reflns_number_total 8705
_reflns_threshold_expression 'I > 2\s(I)'
_cod_data_source_file d3dt01492d2.cif
_cod_data_source_block 3-F9
_cod_original_sg_symbol_H-M 'P n'
_cod_database_code 7713353
_shelx_shelxl_version_number 2018/3
_shelx_space_group_comment
; 
The symmetry employed for this shelxl refinement is uniquely defined 
by the following loop, which should always be used as a source of 
symmetry information in preference to the above space-group names. 
They are only intended as comments. 
;
_shelx_estimated_absorpt_t_min 0.915
_shelx_estimated_absorpt_t_max 0.953

loop_
_space_group_symop_operation_xyz
'x, y, z'
'x+1/2, -y, z+1/2'

loop_
_atom_site_label
_atom_site_type_symbol
_atom_site_fract_x
_atom_site_fract_y
_atom_site_fract_z
_atom_site_U_iso_or_equiv
_atom_site_adp_type
_atom_site_occupancy
_atom_site_site_symmetry_order
_atom_site_calc_flag
_atom_site_refinement_flags_posn
_atom_site_refinement_flags_adp
_atom_site_refinement_flags_occupancy
_atom_site_disorder_assembly
_atom_site_disorder_group
Zn1 Zn 0.57109(6) 0.48843(5) 0.53143(5) 0.02361(19) Uani 1 1 d . . . . .
O1 O 0.4819(5) 0.4687(5) 0.6061(3) 0.0457(15) Uani 1 1 d . . . . .
O2 O 0.7485(5) 0.5267(4) 0.5499(3) 0.0387(13) Uani 1 1 d . . . . .
N1 N 0.4804(5) 0.5716(5) 0.4359(3) 0.0254(13) Uani 1 1 d . . . . .
N2 N 0.5705(5) 0.3751(4) 0.4543(3) 0.0230(12) Uani 1 1 d . . . . .
N3 N 0.3415(6) 0.8093(5) 0.4766(3) 0.0272(14) Uani 1 1 d . . . . .
C1 C 0.5305(6) 0.5269(5) 0.3810(4) 0.0251(14) Uani 1 1 d . . . . .
C2 C 0.5455(7) 0.5825(6) 0.3204(4) 0.0283(16) Uani 1 1 d . . . . .
H2 H 0.578652 0.549373 0.282800 0.034 Uiso 1 1 calc R U . . .
C3 C 0.5114(8) 0.6889(6) 0.3145(4) 0.0384(19) Uani 1 1 d . . . . .
C4 C 0.4414(8) 0.7277(7) 0.3633(4) 0.042(2) Uani 1 1 d . . . . .
H4 H 0.400106 0.793703 0.355198 0.050 Uiso 1 1 calc R U . . .
C5 C 0.4321(6) 0.6669(5) 0.4261(4) 0.0227(14) Uani 1 1 d . . . . .
C6 C 0.5649(6) 0.4145(5) 0.3903(4) 0.0247(15) Uani 1 1 d . . . . .
C7 C 0.5831(8) 0.3554(6) 0.3237(4) 0.0392(19) Uani 1 1 d . . . . .
H7A H 0.586871 0.280407 0.334313 0.059 Uiso 1 1 calc R U . . .
H7B H 0.663742 0.377423 0.310509 0.059 Uiso 1 1 calc R U . . .
H7C H 0.510622 0.369724 0.283013 0.059 Uiso 1 1 calc R U . . .
C8 C 0.5252(10) 0.7478(7) 0.2460(5) 0.052(3) Uani 1 1 d . . . . .
H8A H 0.614379 0.738163 0.238925 0.063 Uiso 1 1 calc R U . . .
H8B H 0.466443 0.715765 0.203593 0.063 Uiso 1 1 calc R U . . .
C9 C 0.4977(7) 0.8618(6) 0.2456(4) 0.0359(18) Uani 1 1 d . . . . .
C10 C 0.5785(9) 0.9308(8) 0.2893(5) 0.058(3) Uani 1 1 d . . . . .
H10 H 0.655363 0.905797 0.320086 0.070 Uiso 1 1 calc R U . . .
C11 C 0.5494(13) 1.0373(8) 0.2891(6) 0.070(3) Uani 1 1 d . . . . .
H11 H 0.605141 1.083840 0.320324 0.084 Uiso 1 1 calc R U . . .
C12 C 0.4420(12) 1.0735(8) 0.2445(6) 0.062(3) Uani 1 1 d . . . . .
H12 H 0.422441 1.145929 0.243494 0.075 Uiso 1 1 calc R U . . .
C13 C 0.3623(10) 1.0069(8) 0.2012(6) 0.059(3) Uani 1 1 d . . . . .
H13 H 0.286669 1.033133 0.169936 0.071 Uiso 1 1 calc R U . . .
C14 C 0.3880(8) 0.9020(6) 0.2013(4) 0.0395(18) Uani 1 1 d . . . . .
H14 H 0.329797 0.856650 0.170498 0.047 Uiso 1 1 calc R U . . .
C15 C 0.3495(7) 0.7090(6) 0.4750(4) 0.0285(17) Uani 1 1 d . . . . .
C16 C 0.2783(8) 0.6324(7) 0.5125(6) 0.051(3) Uani 1 1 d . . . . .
H16A H 0.215059 0.669583 0.534459 0.076 Uiso 1 1 calc R U . . .
H16B H 0.339517 0.595777 0.550768 0.076 Uiso 1 1 calc R U . . .
H16C H 0.233605 0.581751 0.476759 0.076 Uiso 1 1 calc R U . . .
C17 C 0.5908(6) 0.2631(5) 0.4649(4) 0.0244(14) Uani 1 1 d . . . . .
C18 C 0.4836(7) 0.2041(6) 0.4704(4) 0.0341(17) Uani 1 1 d . . . . .
C19 C 0.5027(8) 0.0979(6) 0.4825(5) 0.045(2) Uani 1 1 d . . . . .
H19 H 0.430953 0.054899 0.485312 0.055 Uiso 1 1 calc R U . . .
C20 C 0.6244(8) 0.0526(7) 0.4907(5) 0.047(2) Uani 1 1 d . . . . .
H20 H 0.635498 -0.020168 0.499363 0.057 Uiso 1 1 calc R U . . .
C21 C 0.7289(8) 0.1152(6) 0.4861(4) 0.0393(19) Uani 1 1 d . . . . .
H21 H 0.812019 0.084541 0.491915 0.047 Uiso 1 1 calc R U . . .
C22 C 0.7152(7) 0.2215(6) 0.4732(4) 0.0296(16) Uani 1 1 d . . . . .
C23 C 0.3510(7) 0.2530(7) 0.4610(5) 0.042(2) Uani 1 1 d . . . . .
H23 H 0.362657 0.324497 0.482742 0.051 Uiso 1 1 calc R U . . .
C24 C 0.2639(8) 0.1917(8) 0.5022(6) 0.058(3) Uani 1 1 d . . . . .
H24A H 0.182708 0.229528 0.499393 0.088 Uiso 1 1 calc R U . . .
H24B H 0.307609 0.183877 0.553520 0.088 Uiso 1 1 calc R U . . .
H24C H 0.245887 0.122572 0.480023 0.088 Uiso 1 1 calc R U . . .
C25 C 0.2850(9) 0.2649(9) 0.3818(6) 0.063(3) Uani 1 1 d . . . . .
H25A H 0.339206 0.306864 0.356379 0.094 Uiso 1 1 calc R U . . .
H25B H 0.201701 0.299771 0.378597 0.094 Uiso 1 1 calc R U . . .
H25C H 0.271066 0.195915 0.358959 0.094 Uiso 1 1 calc R U . . .
C26 C 0.8325(6) 0.2877(6) 0.4689(4) 0.0317(16) Uani 1 1 d . . . . .
H26 H 0.802494 0.360651 0.456387 0.038 Uiso 1 1 calc R U . . .
C27 C 0.9006(8) 0.2481(9) 0.4090(5) 0.055(3) Uani 1 1 d . . . . .
H27A H 0.946009 0.182918 0.425043 0.083 Uiso 1 1 calc R U . . .
H27B H 0.962617 0.300636 0.400027 0.083 Uiso 1 1 calc R U . . .
H27C H 0.836391 0.235744 0.363934 0.083 Uiso 1 1 calc R U . . .
C28 C 0.9266(8) 0.2897(8) 0.5437(4) 0.047(2) Uani 1 1 d . . . . .
H28A H 0.882316 0.316938 0.580719 0.070 Uiso 1 1 calc R U . . .
H28B H 1.000156 0.334721 0.540837 0.070 Uiso 1 1 calc R U . . .
H28C H 0.957391 0.218813 0.556973 0.070 Uiso 1 1 calc R U . . .
C29 C 0.2477(7) 0.8606(6) 0.5106(4) 0.0307(16) Uani 1 1 d . . . . .
C30 C 0.2748(8) 0.8812(7) 0.5860(4) 0.0396(19) Uani 1 1 d . . . . .
C31 C 0.1829(9) 0.9399(7) 0.6124(5) 0.050(2) Uani 1 1 d . . . . .
H31 H 0.197850 0.955454 0.663071 0.060 Uiso 1 1 calc R U . . .
C32 C 0.0731(9) 0.9756(7) 0.5681(6) 0.048(3) Uani 1 1 d . . . . .
H32 H 0.014311 1.017249 0.587645 0.058 Uiso 1 1 calc R U . . .
C33 C 0.0477(8) 0.9512(7) 0.4952(5) 0.037(2) Uani 1 1 d . . . . .
H33 H -0.031629 0.972989 0.465286 0.045 Uiso 1 1 calc R U . . .
C34 C 0.1349(7) 0.8952(5) 0.4636(4) 0.0299(16) Uani 1 1 d . . . . .
C35 C 0.3949(9) 0.8429(8) 0.6370(5) 0.054(2) Uani 1 1 d . . . . .
H35 H 0.429194 0.783413 0.612197 0.065 Uiso 1 1 calc R U . . .
C36 C 0.3705(12) 0.8021(10) 0.7089(6) 0.076(3) Uani 1 1 d . U . . .
H36A H 0.334660 0.858033 0.734325 0.114 Uiso 1 1 calc R U . . .
H36B H 0.451862 0.777813 0.739429 0.114 Uiso 1 1 calc R U . . .
H36C H 0.309208 0.743942 0.699552 0.114 Uiso 1 1 calc R U . . .
C37 C 0.4960(13) 0.9246(14) 0.6502(8) 0.111(5) Uani 1 1 d . U . . .
H37A H 0.528613 0.935740 0.605544 0.166 Uiso 1 1 calc R U . . .
H37B H 0.566915 0.902199 0.689666 0.166 Uiso 1 1 calc R U . . .
H37C H 0.459321 0.989767 0.664173 0.166 Uiso 1 1 calc R U . . .
C38 C 0.1086(7) 0.8753(6) 0.3821(4) 0.0355(17) Uani 1 1 d . . . . .
H38 H 0.141689 0.803795 0.374884 0.043 Uiso 1 1 calc R U . . .
C39 C -0.0327(8) 0.8775(8) 0.3440(5) 0.053(2) Uani 1 1 d . . . . .
H39A H -0.081799 0.830770 0.369470 0.080 Uiso 1 1 calc R U . . .
H39B H -0.041512 0.854442 0.293316 0.080 Uiso 1 1 calc R U . . .
H39C H -0.065900 0.948760 0.344801 0.080 Uiso 1 1 calc R U . . .
C40 C 0.1851(9) 0.9520(8) 0.3452(5) 0.049(2) Uani 1 1 d . . . . .
H40A H 0.150377 1.022478 0.347500 0.073 Uiso 1 1 calc R U . . .
H40B H 0.178098 0.931863 0.294002 0.073 Uiso 1 1 calc R U . . .
H40C H 0.275924 0.950815 0.370452 0.073 Uiso 1 1 calc R U . . .
C41 C 0.5075(8) 0.4312(7) 0.6745(4) 0.040(2) Uani 1 1 d . . . . .
C42 C 0.5936(13) 0.5027(10) 0.7286(6) 0.071(3) Uani 1 1 d . . . . .
F1 F 0.5871(9) 0.4854(7) 0.7982(4) 0.109(3) Uani 1 1 d . U . . .
F2 F 0.7173(7) 0.4928(6) 0.7241(4) 0.087(2) Uani 1 1 d . U . . .
F3 F 0.5609(8) 0.6044(6) 0.7143(5) 0.098(2) Uani 1 1 d . U . . .
C43 C 0.3730(11) 0.4163(9) 0.6973(6) 0.066(3) Uani 1 1 d . . . . .
F4 F 0.2860(6) 0.3749(6) 0.6452(4) 0.083(2) Uani 1 1 d . U . . .
F5 F 0.3282(7) 0.5108(6) 0.7119(4) 0.093(2) Uani 1 1 d . U . . .
F6 F 0.3808(7) 0.3580(6) 0.7573(4) 0.091(2) Uani 1 1 d . U . . .
C44 C 0.5743(9) 0.3229(8) 0.6784(5) 0.050(2) Uani 1 1 d . . . . .
F7 F 0.4914(6) 0.2482(5) 0.6488(4) 0.0789(18) Uani 1 1 d . U . . .
F8 F 0.6281(6) 0.2925(5) 0.7446(3) 0.0748(18) Uani 1 1 d . U . . .
F9 F 0.6650(6) 0.3246(5) 0.6391(3) 0.0679(16) Uani 1 1 d . U . . .
C45 C 0.8237(7) 0.6117(7) 0.5562(4) 0.0367(19) Uani 1 1 d . . . . .
C46 C 0.9567(11) 0.5828(10) 0.6078(6) 0.073(3) Uani 1 1 d . . . . .
F10 F 0.9480(5) 0.5224(5) 0.6590(3) 0.0687(16) Uani 1 1 d . U . . .
F11 F 1.0285(5) 0.6663(5) 0.6302(3) 0.0661(16) Uani 1 1 d . U . . .
F12 F 1.0285(6) 0.5260(5) 0.5636(5) 0.087(2) Uani 1 1 d . U . . .
C47 C 0.8528(11) 0.6404(10) 0.4827(6) 0.070(3) Uani 1 1 d . U . . .
F13 F 0.8509(6) 0.5661(5) 0.4370(3) 0.0758(18) Uani 1 1 d . U . . .
F14 F 0.9520(5) 0.7034(5) 0.4842(3) 0.0662(16) Uani 1 1 d . U . . .
F15 F 0.7399(6) 0.7036(6) 0.4480(4) 0.094(2) Uani 1 1 d . U . . .
C48 C 0.7690(11) 0.7034(11) 0.5899(8) 0.072(3) Uani 1 1 d . U . . .
F16 F 0.6426(5) 0.7094(5) 0.5699(4) 0.0700(17) Uani 1 1 d . U . . .
F17 F 0.8197(6) 0.7959(5) 0.5789(4) 0.0753(19) Uani 1 1 d . U . . .
F18 F 0.7937(8) 0.6861(6) 0.6664(4) 0.103(3) Uani 1 1 d . U . . .

loop_
_atom_site_aniso_label
_atom_site_aniso_U_11
_atom_site_aniso_U_22
_atom_site_aniso_U_33
_atom_site_aniso_U_23
_atom_site_aniso_U_13
_atom_site_aniso_U_12
Zn1 0.0254(3) 0.0229(4) 0.0230(3) 0.0022(4) 0.0061(2) 0.0011(4)
O1 0.046(3) 0.059(4) 0.037(3) 0.025(3) 0.019(3) 0.017(3)
O2 0.029(3) 0.039(3) 0.047(3) 0.000(3) 0.004(2) -0.009(2)
N1 0.019(3) 0.031(3) 0.027(3) 0.000(3) 0.007(2) 0.001(2)
N2 0.017(3) 0.023(3) 0.029(3) 0.005(2) 0.005(2) 0.002(2)
N3 0.027(3) 0.028(4) 0.029(3) 0.000(3) 0.012(3) 0.010(3)
C1 0.027(3) 0.022(4) 0.025(3) -0.007(3) 0.003(3) 0.003(3)
C2 0.039(4) 0.023(4) 0.025(4) 0.001(3) 0.010(3) 0.009(3)
C3 0.060(5) 0.030(4) 0.031(4) 0.011(3) 0.023(4) 0.017(4)
C4 0.061(5) 0.038(5) 0.035(4) 0.014(4) 0.027(4) 0.022(4)
C5 0.025(3) 0.023(4) 0.021(3) 0.004(3) 0.006(3) 0.011(3)
C6 0.022(3) 0.020(4) 0.030(4) -0.004(3) 0.001(3) 0.001(3)
C7 0.057(5) 0.030(4) 0.031(4) -0.004(3) 0.008(4) 0.009(4)
C8 0.100(7) 0.032(5) 0.036(5) 0.016(4) 0.039(5) 0.027(5)
C9 0.046(4) 0.036(5) 0.033(4) 0.008(3) 0.023(3) 0.012(4)
C10 0.056(6) 0.060(7) 0.053(6) 0.011(5) -0.002(4) -0.001(5)
C11 0.114(9) 0.043(6) 0.050(6) -0.001(5) 0.010(6) -0.022(6)
C12 0.106(9) 0.031(6) 0.059(7) 0.009(5) 0.039(6) 0.010(6)
C13 0.067(6) 0.061(7) 0.056(6) 0.027(5) 0.030(5) 0.024(5)
C14 0.049(5) 0.035(5) 0.037(4) 0.007(4) 0.014(4) 0.002(4)
C15 0.028(4) 0.033(5) 0.024(4) 0.002(3) 0.003(3) 0.006(3)
C16 0.043(5) 0.044(6) 0.081(7) 0.014(5) 0.048(5) 0.009(4)
C17 0.028(3) 0.018(4) 0.026(3) -0.001(3) 0.003(3) 0.005(3)
C18 0.036(4) 0.028(4) 0.040(4) 0.004(3) 0.009(3) 0.001(3)
C19 0.051(5) 0.024(4) 0.065(6) 0.004(4) 0.020(4) -0.005(4)
C20 0.052(5) 0.024(4) 0.066(6) 0.011(4) 0.012(4) 0.013(4)
C21 0.042(4) 0.033(5) 0.043(5) 0.007(3) 0.010(4) 0.018(4)
C22 0.033(4) 0.029(4) 0.028(4) 0.005(3) 0.008(3) 0.008(3)
C23 0.033(4) 0.031(5) 0.066(6) 0.004(4) 0.019(4) -0.003(3)
C24 0.041(5) 0.060(7) 0.079(7) -0.011(5) 0.025(5) -0.022(4)
C25 0.039(5) 0.059(7) 0.088(8) 0.024(6) 0.010(5) 0.002(4)
C26 0.024(4) 0.036(4) 0.036(4) 0.006(3) 0.008(3) 0.009(3)
C27 0.041(5) 0.089(8) 0.039(5) 0.006(5) 0.018(4) 0.014(5)
C28 0.034(4) 0.065(6) 0.039(5) -0.002(4) 0.003(3) 0.006(4)
C29 0.032(4) 0.028(4) 0.037(4) -0.002(3) 0.020(3) 0.003(3)
C30 0.046(5) 0.042(5) 0.034(4) -0.008(4) 0.015(3) -0.002(4)
C31 0.069(6) 0.045(5) 0.043(5) -0.011(4) 0.032(5) 0.006(5)
C32 0.060(6) 0.033(5) 0.063(6) 0.000(4) 0.040(5) 0.019(4)
C33 0.039(5) 0.032(5) 0.046(5) 0.007(4) 0.019(4) 0.006(4)
C34 0.030(4) 0.019(4) 0.045(4) 0.000(3) 0.015(3) 0.001(3)
C35 0.062(6) 0.067(7) 0.036(5) -0.011(4) 0.016(4) 0.009(5)
C36 0.089(7) 0.086(8) 0.056(6) 0.016(5) 0.020(5) 0.014(6)
C37 0.084(8) 0.138(11) 0.101(9) 0.031(8) -0.004(7) -0.031(8)
C38 0.039(4) 0.030(4) 0.038(4) -0.001(3) 0.010(3) 0.012(3)
C39 0.050(5) 0.049(6) 0.060(6) 0.011(5) 0.012(4) 0.004(4)
C40 0.047(5) 0.062(6) 0.040(5) 0.009(4) 0.016(4) 0.000(4)
C41 0.049(5) 0.043(5) 0.032(4) 0.012(4) 0.017(4) 0.013(4)
C42 0.097(9) 0.065(8) 0.058(7) 0.005(6) 0.030(6) -0.005(6)
F1 0.150(7) 0.128(6) 0.051(4) -0.016(4) 0.026(4) -0.021(5)
F2 0.072(4) 0.102(5) 0.082(4) 0.014(4) 0.003(3) -0.015(4)
F3 0.120(6) 0.063(5) 0.114(6) -0.009(4) 0.032(5) 0.000(4)
C43 0.078(7) 0.066(7) 0.065(7) 0.019(6) 0.042(6) 0.007(6)
F4 0.059(3) 0.108(5) 0.087(4) 0.012(4) 0.030(3) -0.010(3)
F5 0.105(5) 0.093(5) 0.105(5) 0.011(4) 0.071(4) 0.035(4)
F6 0.105(5) 0.109(5) 0.079(4) 0.039(4) 0.062(4) 0.003(4)
C44 0.060(6) 0.055(6) 0.036(5) 0.015(4) 0.009(4) 0.004(5)
F7 0.093(4) 0.056(4) 0.087(4) 0.001(3) 0.016(4) 0.003(3)
F8 0.087(4) 0.077(4) 0.060(4) 0.039(3) 0.015(3) 0.019(3)
F9 0.071(4) 0.074(4) 0.067(4) 0.017(3) 0.033(3) 0.033(3)
C45 0.027(4) 0.046(5) 0.035(4) 0.003(4) 0.003(3) -0.011(4)
C46 0.067(7) 0.074(8) 0.066(7) 0.006(6) -0.018(6) -0.038(6)
F10 0.065(3) 0.074(4) 0.057(3) 0.024(3) -0.010(3) -0.011(3)
F11 0.050(3) 0.074(4) 0.066(3) -0.005(3) -0.007(3) -0.027(3)
F12 0.057(3) 0.077(4) 0.133(6) 0.002(4) 0.036(4) 0.001(3)
C47 0.079(5) 0.070(6) 0.064(5) 0.001(5) 0.021(4) -0.031(5)
F13 0.102(4) 0.081(4) 0.054(3) -0.010(3) 0.039(3) -0.018(4)
F14 0.057(3) 0.069(4) 0.073(4) 0.020(3) 0.015(3) -0.026(3)
F15 0.081(4) 0.092(5) 0.087(5) 0.045(4) -0.029(3) -0.030(4)
C48 0.062(5) 0.065(6) 0.087(6) -0.015(5) 0.011(5) -0.011(5)
F16 0.051(3) 0.061(4) 0.095(4) -0.020(3) 0.012(3) 0.012(3)
F17 0.079(4) 0.041(4) 0.103(5) -0.018(3) 0.014(4) -0.016(3)
F18 0.144(6) 0.105(6) 0.069(4) -0.039(4) 0.045(4) -0.054(5)

loop_
_atom_type_symbol
_atom_type_description
_atom_type_scat_dispersion_real
_atom_type_scat_dispersion_imag
_atom_type_scat_source
C C 0.0033 0.0016 'International Tables Vol C Tables 4.2.6.8 and 6.1.1.4'
H H 0.0000 0.0000 'International Tables Vol C Tables 4.2.6.8 and 6.1.1.4'
F F 0.0171 0.0103 'International Tables Vol C Tables 4.2.6.8 and 6.1.1.4'
N N 0.0061 0.0033 'International Tables Vol C Tables 4.2.6.8 and 6.1.1.4'
O O 0.0106 0.0060 'International Tables Vol C Tables 4.2.6.8 and 6.1.1.4'
Zn Zn 0.2839 1.4301 'International Tables Vol C Tables 4.2.6.8 and 6.1.1.4'

loop_
_geom_angle_atom_site_label_1
_geom_angle_atom_site_label_2
_geom_angle_atom_site_label_3
_geom_angle
_geom_angle_site_symmetry_1
_geom_angle_site_symmetry_3
_geom_angle_publ_flag
O1 Zn1 O2 122.5(3) . . ?
O1 Zn1 N2 120.4(3) . . ?
O2 Zn1 N2 99.7(2) . . ?
O1 Zn1 N1 119.1(2) . . ?
O2 Zn1 N1 106.2(2) . . ?
N2 Zn1 N1 80.2(2) . . ?
C41 O1 Zn1 137.1(5) . . ?
C45 O2 Zn1 140.5(5) . . ?
C5 N1 C1 118.7(6) . . ?
C5 N1 Zn1 132.2(5) . . ?
C1 N1 Zn1 104.0(4) . . ?
C6 N2 C17 119.2(6) . . ?
C6 N2 Zn1 111.7(5) . . ?
C17 N2 Zn1 128.6(4) . . ?
C15 N3 C29 121.2(7) . . ?
N1 C1 C2 121.9(6) . . ?
N1 C1 C6 116.1(6) . . ?
C2 C1 C6 122.0(6) . . ?
C1 C2 C3 119.6(6) . . ?
C1 C2 H2 120.2 . . ?
C3 C2 H2 120.2 . . ?
C4 C3 C2 117.4(7) . . ?
C4 C3 C8 122.5(7) . . ?
C2 C3 C8 118.6(7) . . ?
C3 C4 C5 119.1(7) . . ?
C3 C4 H4 120.5 . . ?
C5 C4 H4 120.5 . . ?
N1 C5 C4 121.6(6) . . ?
N1 C5 C15 120.6(6) . . ?
C4 C5 C15 117.2(6) . . ?
N2 C6 C1 116.7(6) . . ?
N2 C6 C7 125.7(6) . . ?
C1 C6 C7 117.5(6) . . ?
C6 C7 H7A 109.5 . . ?
C6 C7 H7B 109.5 . . ?
H7A C7 H7B 109.5 . . ?
C6 C7 H7C 109.5 . . ?
H7A C7 H7C 109.5 . . ?
H7B C7 H7C 109.5 . . ?
C9 C8 C3 116.0(6) . . ?
C9 C8 H8A 108.3 . . ?
C3 C8 H8A 108.3 . . ?
C9 C8 H8B 108.3 . . ?
C3 C8 H8B 108.3 . . ?
H8A C8 H8B 107.4 . . ?
C10 C9 C14 117.4(8) . . ?
C10 C9 C8 122.0(8) . . ?
C14 C9 C8 120.6(8) . . ?
C9 C10 C11 121.0(9) . . ?
C9 C10 H10 119.5 . . ?
C11 C10 H10 119.5 . . ?
C12 C11 C10 119.7(10) . . ?
C12 C11 H11 120.1 . . ?
C10 C11 H11 120.1 . . ?
C11 C12 C13 119.8(10) . . ?
C11 C12 H12 120.1 . . ?
C13 C12 H12 120.1 . . ?
C12 C13 C14 121.4(9) . . ?
C12 C13 H13 119.3 . . ?
C14 C13 H13 119.3 . . ?
C13 C14 C9 120.6(9) . . ?
C13 C14 H14 119.7 . . ?
C9 C14 H14 119.7 . . ?
N3 C15 C5 115.1(7) . . ?
N3 C15 C16 126.9(7) . . ?
C5 C15 C16 117.9(7) . . ?
C15 C16 H16A 109.5 . . ?
C15 C16 H16B 109.5 . . ?
H16A C16 H16B 109.5 . . ?
C15 C16 H16C 109.5 . . ?
H16A C16 H16C 109.5 . . ?
H16B C16 H16C 109.5 . . ?
C18 C17 C22 123.4(7) . . ?
C18 C17 N2 116.5(6) . . ?
C22 C17 N2 119.9(6) . . ?
C17 C18 C19 116.9(7) . . ?
C17 C18 C23 121.3(7) . . ?
C19 C18 C23 121.7(7) . . ?
C20 C19 C18 121.8(8) . . ?
C20 C19 H19 119.1 . . ?
C18 C19 H19 119.1 . . ?
C19 C20 C21 119.1(8) . . ?
C19 C20 H20 120.5 . . ?
C21 C20 H20 120.5 . . ?
C22 C21 C20 121.6(7) . . ?
C22 C21 H21 119.2 . . ?
C20 C21 H21 119.2 . . ?
C21 C22 C17 117.1(7) . . ?
C21 C22 C26 120.0(6) . . ?
C17 C22 C26 122.9(6) . . ?
C25 C23 C18 112.7(7) . . ?
C25 C23 C24 109.9(7) . . ?
C18 C23 C24 111.7(7) . . ?
C25 C23 H23 107.4 . . ?
C18 C23 H23 107.4 . . ?
C24 C23 H23 107.4 . . ?
C23 C24 H24A 109.5 . . ?
C23 C24 H24B 109.5 . . ?
H24A C24 H24B 109.5 . . ?
C23 C24 H24C 109.5 . . ?
H24A C24 H24C 109.5 . . ?
H24B C24 H24C 109.5 . . ?
C23 C25 H25A 109.5 . . ?
C23 C25 H25B 109.5 . . ?
H25A C25 H25B 109.5 . . ?
C23 C25 H25C 109.5 . . ?
H25A C25 H25C 109.5 . . ?
H25B C25 H25C 109.5 . . ?
C22 C26 C28 110.1(6) . . ?
C22 C26 C27 111.6(7) . . ?
C28 C26 C27 110.7(6) . . ?
C22 C26 H26 108.1 . . ?
C28 C26 H26 108.1 . . ?
C27 C26 H26 108.1 . . ?
C26 C27 H27A 109.5 . . ?
C26 C27 H27B 109.5 . . ?
H27A C27 H27B 109.5 . . ?
C26 C27 H27C 109.5 . . ?
H27A C27 H27C 109.5 . . ?
H27B C27 H27C 109.5 . . ?
C26 C28 H28A 109.5 . . ?
C26 C28 H28B 109.5 . . ?
H28A C28 H28B 109.5 . . ?
C26 C28 H28C 109.5 . . ?
H28A C28 H28C 109.5 . . ?
H28B C28 H28C 109.5 . . ?
C34 C29 C30 122.7(6) . . ?
C34 C29 N3 116.3(6) . . ?
C30 C29 N3 120.8(7) . . ?
C31 C30 C29 116.3(8) . . ?
C31 C30 C35 120.7(7) . . ?
C29 C30 C35 122.9(7) . . ?
C32 C31 C30 122.5(8) . . ?
C32 C31 H31 118.8 . . ?
C30 C31 H31 118.8 . . ?
C31 C32 C33 119.6(8) . . ?
C31 C32 H32 120.2 . . ?
C33 C32 H32 120.2 . . ?
C32 C33 C34 122.0(8) . . ?
C32 C33 H33 119.0 . . ?
C34 C33 H33 119.0 . . ?
C33 C34 C29 116.8(7) . . ?
C33 C34 C38 121.0(7) . . ?
C29 C34 C38 122.2(6) . . ?
C37 C35 C30 111.2(10) . . ?
C37 C35 C36 110.4(10) . . ?
C30 C35 C36 113.4(8) . . ?
C37 C35 H35 107.2 . . ?
C30 C35 H35 107.2 . . ?
C36 C35 H35 107.2 . . ?
C35 C36 H36A 109.5 . . ?
C35 C36 H36B 109.5 . . ?
H36A C36 H36B 109.5 . . ?
C35 C36 H36C 109.5 . . ?
H36A C36 H36C 109.5 . . ?
H36B C36 H36C 109.5 . . ?
C35 C37 H37A 109.5 . . ?
C35 C37 H37B 109.5 . . ?
H37A C37 H37B 109.5 . . ?
C35 C37 H37C 109.5 . . ?
H37A C37 H37C 109.5 . . ?
H37B C37 H37C 109.5 . . ?
C34 C38 C39 115.2(6) . . ?
C34 C38 C40 110.1(7) . . ?
C39 C38 C40 109.9(7) . . ?
C34 C38 H38 107.1 . . ?
C39 C38 H38 107.1 . . ?
C40 C38 H38 107.1 . . ?
C38 C39 H39A 109.5 . . ?
C38 C39 H39B 109.5 . . ?
H39A C39 H39B 109.5 . . ?
C38 C39 H39C 109.5 . . ?
H39A C39 H39C 109.5 . . ?
H39B C39 H39C 109.5 . . ?
C38 C40 H40A 109.5 . . ?
C38 C40 H40B 109.5 . . ?
H40A C40 H40B 109.5 . . ?
C38 C40 H40C 109.5 . . ?
H40A C40 H40C 109.5 . . ?
H40B C40 H40C 109.5 . . ?
O1 C41 C42 113.1(8) . . ?
O1 C41 C44 111.4(7) . . ?
C42 C41 C44 107.7(8) . . ?
O1 C41 C43 106.6(7) . . ?
C42 C41 C43 110.0(8) . . ?
C44 C41 C43 107.9(7) . . ?
F1 C42 F2 107.2(11) . . ?
F1 C42 F3 106.7(10) . . ?
F2 C42 F3 106.9(10) . . ?
F1 C42 C41 113.7(9) . . ?
F2 C42 C41 111.2(9) . . ?
F3 C42 C41 110.8(10) . . ?
F4 C43 F6 108.1(10) . . ?
F4 C43 F5 107.0(10) . . ?
F6 C43 F5 107.1(9) . . ?
F4 C43 C41 112.5(8) . . ?
F6 C43 C41 113.1(9) . . ?
F5 C43 C41 108.8(9) . . ?
F8 C44 F9 107.8(7) . . ?
F8 C44 F7 107.3(8) . . ?
F9 C44 F7 105.7(8) . . ?
F8 C44 C41 114.5(8) . . ?
F9 C44 C41 109.6(7) . . ?
F7 C44 C41 111.5(7) . . ?
O2 C45 C48 113.5(7) . . ?
O2 C45 C47 110.3(7) . . ?
C48 C45 C47 111.1(9) . . ?
O2 C45 C46 107.6(7) . . ?
C48 C45 C46 107.5(9) . . ?
C47 C45 C46 106.6(8) . . ?
F10 C46 F11 112.7(9) . . ?
F10 C46 F12 105.1(10) . . ?
F11 C46 F12 104.6(9) . . ?
F10 C46 C45 114.5(9) . . ?
F11 C46 C45 112.6(10) . . ?
F12 C46 C45 106.3(8) . . ?
F13 C47 F14 111.8(9) . . ?
F13 C47 F15 102.5(9) . . ?
F14 C47 F15 104.0(9) . . ?
F13 C47 C45 116.7(9) . . ?
F14 C47 C45 116.1(9) . . ?
F15 C47 C45 103.4(9) . . ?
F16 C48 F17 108.8(11) . . ?
F16 C48 F18 105.0(10) . . ?
F17 C48 F18 107.4(9) . . ?
F16 C48 C45 112.7(9) . . ?
F17 C48 C45 115.2(10) . . ?
F18 C48 C45 107.1(10) . . ?

loop_
_geom_bond_atom_site_label_1
_geom_bond_atom_site_label_2
_geom_bond_distance
_geom_bond_site_symmetry_2
_geom_bond_publ_flag
Zn1 O1 1.861(5) . ?
Zn1 O2 1.905(5) . ?
Zn1 N2 2.047(6) . ?
Zn1 N1 2.131(5) . ?
O1 C41 1.343(9) . ?
O2 C45 1.340(9) . ?
N1 C5 1.322(9) . ?
N1 C1 1.376(9) . ?
N2 C6 1.291(9) . ?
N2 C17 1.459(9) . ?
N3 C15 1.289(10) . ?
N3 C29 1.446(9) . ?
C1 C2 1.376(10) . ?
C1 C6 1.488(9) . ?
C2 C3 1.409(10) . ?
C2 H2 0.9500 . ?
C3 C4 1.385(11) . ?
C3 C8 1.521(10) . ?
C4 C5 1.431(10) . ?
C4 H4 0.9500 . ?
C5 C15 1.494(10) . ?
C6 C7 1.504(10) . ?
C7 H7A 0.9800 . ?
C7 H7B 0.9800 . ?
C7 H7C 0.9800 . ?
C8 C9 1.490(11) . ?
C8 H8A 0.9900 . ?
C8 H8B 0.9900 . ?
C9 C10 1.375(13) . ?
C9 C14 1.379(11) . ?
C10 C11 1.399(15) . ?
C10 H10 0.9500 . ?
C11 C12 1.346(16) . ?
C11 H11 0.9500 . ?
C12 C13 1.346(15) . ?
C12 H12 0.9500 . ?
C13 C14 1.372(13) . ?
C13 H13 0.9500 . ?
C14 H14 0.9500 . ?
C15 C16 1.500(11) . ?
C16 H16A 0.9800 . ?
C16 H16B 0.9800 . ?
C16 H16C 0.9800 . ?
C17 C18 1.388(10) . ?
C17 C22 1.401(9) . ?
C18 C19 1.387(11) . ?
C18 C23 1.516(11) . ?
C19 C20 1.393(11) . ?
C19 H19 0.9500 . ?
C20 C21 1.386(12) . ?
C20 H20 0.9500 . ?
C21 C22 1.385(11) . ?
C21 H21 0.9500 . ?
C22 C26 1.521(10) . ?
C23 C25 1.509(13) . ?
C23 C24 1.538(11) . ?
C23 H23 1.0000 . ?
C24 H24A 0.9800 . ?
C24 H24B 0.9800 . ?
C24 H24C 0.9800 . ?
C25 H25A 0.9800 . ?
C25 H25B 0.9800 . ?
C25 H25C 0.9800 . ?
C26 C28 1.539(10) . ?
C26 C27 1.541(11) . ?
C26 H26 1.0000 . ?
C27 H27A 0.9800 . ?
C27 H27B 0.9800 . ?
C27 H27C 0.9800 . ?
C28 H28A 0.9800 . ?
C28 H28B 0.9800 . ?
C28 H28C 0.9800 . ?
C29 C34 1.400(10) . ?
C29 C30 1.406(10) . ?
C30 C31 1.400(11) . ?
C30 C35 1.505(13) . ?
C31 C32 1.358(13) . ?
C31 H31 0.9500 . ?
C32 C33 1.371(12) . ?
C32 H32 0.9500 . ?
C33 C34 1.396(10) . ?
C33 H33 0.9500 . ?
C34 C38 1.514(10) . ?
C35 C37 1.481(17) . ?
C35 C36 1.516(14) . ?
C35 H35 1.0000 . ?
C36 H36A 0.9800 . ?
C36 H36B 0.9800 . ?
C36 H36C 0.9800 . ?
C37 H37A 0.9800 . ?
C37 H37B 0.9800 . ?
C37 H37C 0.9800 . ?
C38 C39 1.518(11) . ?
C38 C40 1.529(12) . ?
C38 H38 1.0000 . ?
C39 H39A 0.9800 . ?
C39 H39B 0.9800 . ?
C39 H39C 0.9800 . ?
C40 H40A 0.9800 . ?
C40 H40B 0.9800 . ?
C40 H40C 0.9800 . ?
C41 C42 1.520(15) . ?
C41 C44 1.552(12) . ?
C41 C43 1.583(13) . ?
C42 F1 1.338(13) . ?
C42 F2 1.338(14) . ?
C42 F3 1.360(13) . ?
C43 F4 1.307(13) . ?
C43 F6 1.337(11) . ?
C43 F5 1.349(13) . ?
C44 F8 1.311(10) . ?
C44 F9 1.329(10) . ?
C44 F7 1.338(11) . ?
C45 C48 1.505(15) . ?
C45 C47 1.518(13) . ?
C45 C46 1.577(13) . ?
C46 F10 1.251(12) . ?
C46 F11 1.329(11) . ?
C46 F12 1.435(15) . ?
C47 F13 1.276(13) . ?
C47 F14 1.322(11) . ?
C47 F15 1.479(14) . ?
C48 F16 1.316(13) . ?
C48 F17 1.336(14) . ?
C48 F18 1.419(15) . ?

loop_
_geom_torsion_atom_site_label_1
_geom_torsion_atom_site_label_2
_geom_torsion_atom_site_label_3
_geom_torsion_atom_site_label_4
_geom_torsion
_geom_torsion_site_symmetry_1
_geom_torsion_site_symmetry_2
_geom_torsion_site_symmetry_3
_geom_torsion_site_symmetry_4
_geom_torsion_publ_flag
O2 Zn1 O1 C41 -35.4(10) . . . . ?
N2 Zn1 O1 C41 91.8(9) . . . . ?
N1 Zn1 O1 C41 -172.5(8) . . . . ?
C5 N1 C1 C2 7.8(10) . . . . ?
Zn1 N1 C1 C2 -150.0(6) . . . . ?
C5 N1 C1 C6 -171.0(6) . . . . ?
Zn1 N1 C1 C6 31.2(6) . . . . ?
N1 C1 C2 C3 1.3(11) . . . . ?
C6 C1 C2 C3 -180.0(7) . . . . ?
C1 C2 C3 C4 -12.0(12) . . . . ?
C1 C2 C3 C8 -178.3(8) . . . . ?
C2 C3 C4 C5 13.8(13) . . . . ?
C8 C3 C4 C5 179.4(8) . . . . ?
C1 N1 C5 C4 -5.9(10) . . . . ?
Zn1 N1 C5 C4 144.4(6) . . . . ?
C1 N1 C5 C15 165.4(6) . . . . ?
Zn1 N1 C5 C15 -44.3(9) . . . . ?
C3 C4 C5 N1 -5.1(12) . . . . ?
C3 C4 C5 C15 -176.6(8) . . . . ?
C17 N2 C6 C1 173.9(5) . . . . ?
Zn1 N2 C6 C1 -13.5(7) . . . . ?
C17 N2 C6 C7 -2.6(10) . . . . ?
Zn1 N2 C6 C7 170.1(6) . . . . ?
N1 C1 C6 N2 -13.9(9) . . . . ?
C2 C1 C6 N2 167.3(7) . . . . ?
N1 C1 C6 C7 162.8(6) . . . . ?
C2 C1 C6 C7 -16.0(10) . . . . ?
C4 C3 C8 C9 19.3(14) . . . . ?
C2 C3 C8 C9 -175.3(8) . . . . ?
C3 C8 C9 C10 70.4(11) . . . . ?
C3 C8 C9 C14 -109.0(9) . . . . ?
C14 C9 C10 C11 0.7(13) . . . . ?
C8 C9 C10 C11 -178.7(8) . . . . ?
C9 C10 C11 C12 -1.4(16) . . . . ?
C10 C11 C12 C13 1.1(16) . . . . ?
C11 C12 C13 C14 -0.1(15) . . . . ?
C12 C13 C14 C9 -0.6(13) . . . . ?
C10 C9 C14 C13 0.2(11) . . . . ?
C8 C9 C14 C13 179.6(7) . . . . ?
C29 N3 C15 C5 168.6(6) . . . . ?
C29 N3 C15 C16 -6.8(12) . . . . ?
N1 C5 C15 N3 158.9(6) . . . . ?
C4 C5 C15 N3 -29.4(10) . . . . ?
N1 C5 C15 C16 -25.2(11) . . . . ?
C4 C5 C15 C16 146.4(8) . . . . ?
C6 N2 C17 C18 -103.8(8) . . . . ?
Zn1 N2 C17 C18 84.9(7) . . . . ?
C6 N2 C17 C22 79.9(8) . . . . ?
Zn1 N2 C17 C22 -91.4(7) . . . . ?
C22 C17 C18 C19 -2.1(11) . . . . ?
N2 C17 C18 C19 -178.3(7) . . . . ?
C22 C17 C18 C23 -180.0(7) . . . . ?
N2 C17 C18 C23 3.8(10) . . . . ?
C17 C18 C19 C20 1.6(12) . . . . ?
C23 C18 C19 C20 179.5(8) . . . . ?
C18 C19 C20 C21 -0.5(13) . . . . ?
C19 C20 C21 C22 -0.3(13) . . . . ?
C20 C21 C22 C17 -0.1(11) . . . . ?
C20 C21 C22 C26 179.7(7) . . . . ?
C18 C17 C22 C21 1.3(11) . . . . ?
N2 C17 C22 C21 177.4(6) . . . . ?
C18 C17 C22 C26 -178.4(7) . . . . ?
N2 C17 C22 C26 -2.3(10) . . . . ?
C17 C18 C23 C25 82.0(10) . . . . ?
C19 C18 C23 C25 -95.8(9) . . . . ?
C17 C18 C23 C24 -153.7(8) . . . . ?
C19 C18 C23 C24 28.5(11) . . . . ?
C21 C22 C26 C28 -65.5(9) . . . . ?
C17 C22 C26 C28 114.3(8) . . . . ?
C21 C22 C26 C27 57.8(9) . . . . ?
C17 C22 C26 C27 -122.4(8) . . . . ?
C15 N3 C29 C34 -99.2(8) . . . . ?
C15 N3 C29 C30 85.6(9) . . . . ?
C34 C29 C30 C31 -0.8(12) . . . . ?
N3 C29 C30 C31 174.1(7) . . . . ?
C34 C29 C30 C35 179.1(8) . . . . ?
N3 C29 C30 C35 -6.1(12) . . . . ?
C29 C30 C31 C32 0.0(14) . . . . ?
C35 C30 C31 C32 -179.8(9) . . . . ?
C30 C31 C32 C33 2.1(15) . . . . ?
C31 C32 C33 C34 -3.7(15) . . . . ?
C32 C33 C34 C29 2.9(13) . . . . ?
C32 C33 C34 C38 -176.0(8) . . . . ?
C30 C29 C34 C33 -0.7(11) . . . . ?
N3 C29 C34 C33 -175.7(7) . . . . ?
C30 C29 C34 C38 178.2(7) . . . . ?
N3 C29 C34 C38 3.1(10) . . . . ?
C31 C30 C35 C37 -83.5(12) . . . . ?
C29 C30 C35 C37 96.7(12) . . . . ?
C31 C30 C35 C36 41.6(13) . . . . ?
C29 C30 C35 C36 -138.2(9) . . . . ?
C33 C34 C38 C39 -24.5(11) . . . . ?
C29 C34 C38 C39 156.7(7) . . . . ?
C33 C34 C38 C40 100.4(9) . . . . ?
C29 C34 C38 C40 -78.4(9) . . . . ?
Zn1 O1 C41 C42 71.5(11) . . . . ?
Zn1 O1 C41 C44 -49.9(12) . . . . ?
Zn1 O1 C41 C43 -167.4(7) . . . . ?
O1 C41 C42 F1 159.8(9) . . . . ?
C44 C41 C42 F1 -76.7(11) . . . . ?
C43 C41 C42 F1 40.7(13) . . . . ?
O1 C41 C42 F2 -79.1(11) . . . . ?
C44 C41 C42 F2 44.4(11) . . . . ?
C43 C41 C42 F2 161.8(8) . . . . ?
O1 C41 C42 F3 39.7(12) . . . . ?
C44 C41 C42 F3 163.1(8) . . . . ?
C43 C41 C42 F3 -79.5(10) . . . . ?
O1 C41 C43 F4 43.0(11) . . . . ?
C42 C41 C43 F4 166.0(9) . . . . ?
C44 C41 C43 F4 -76.7(10) . . . . ?
O1 C41 C43 F6 165.8(9) . . . . ?
C42 C41 C43 F6 -71.2(12) . . . . ?
C44 C41 C43 F6 46.1(12) . . . . ?
O1 C41 C43 F5 -75.3(11) . . . . ?
C42 C41 C43 F5 47.7(11) . . . . ?
C44 C41 C43 F5 164.9(8) . . . . ?
O1 C41 C44 F8 165.2(8) . . . . ?
C42 C41 C44 F8 40.7(10) . . . . ?
C43 C41 C44 F8 -78.1(10) . . . . ?
O1 C41 C44 F9 44.0(10) . . . . ?
C42 C41 C44 F9 -80.6(9) . . . . ?
C43 C41 C44 F9 160.7(8) . . . . ?
O1 C41 C44 F7 -72.8(9) . . . . ?
C42 C41 C44 F7 162.7(8) . . . . ?
C43 C41 C44 F7 43.9(10) . . . . ?
Zn1 O2 C45 C48 34.2(12) . . . . ?
Zn1 O2 C45 C47 -91.1(10) . . . . ?
Zn1 O2 C45 C46 153.0(7) . . . . ?
O2 C45 C46 F10 -36.3(13) . . . . ?
C48 C45 C46 F10 86.2(12) . . . . ?
C47 C45 C46 F10 -154.7(10) . . . . ?
O2 C45 C46 F11 -166.8(8) . . . . ?
C48 C45 C46 F11 -44.3(12) . . . . ?
C47 C45 C46 F11 74.9(12) . . . . ?
O2 C45 C46 F12 79.2(9) . . . . ?
C48 C45 C46 F12 -158.3(8) . . . . ?
C47 C45 C46 F12 -39.1(10) . . . . ?
O2 C45 C47 F13 -27.0(13) . . . . ?
C48 C45 C47 F13 -153.6(10) . . . . ?
C46 C45 C47 F13 89.6(11) . . . . ?
O2 C45 C47 F14 -162.1(9) . . . . ?
C48 C45 C47 F14 71.2(12) . . . . ?
C46 C45 C47 F14 -45.6(13) . . . . ?
O2 C45 C47 F15 84.7(9) . . . . ?
C48 C45 C47 F15 -42.0(10) . . . . ?
C46 C45 C47 F15 -158.8(8) . . . . ?
O2 C45 C48 F16 -36.4(13) . . . . ?
C47 C45 C48 F16 88.5(12) . . . . ?
C46 C45 C48 F16 -155.2(10) . . . . ?
O2 C45 C48 F17 -162.1(9) . . . . ?
C47 C45 C48 F17 -37.2(13) . . . . ?
C46 C45 C48 F17 79.1(12) . . . . ?
O2 C45 C48 F18 78.6(10) . . . . ?
C47 C45 C48 F18 -156.5(8) . . . . ?
C46 C45 C48 F18 -40.3(10) . . . . ?
